data_7021934
loop_
_publ_author_name
'Vaughan, Jamila G.'
'Reid, Brodie L.'
'Ramchandani, Sushil'
'Wright, Phillip J.'
'Muzzioli, Sara'
'Skelton, Brian W.'
'Raiteri, Paolo'
'Brown, David H.'
'Stagni, Stefano'
'Massi, Massimiliano'

_publ_section_title
;
 The photochemistry of rhenium(i) tricarbonyl N-heterocyclic carbene
 complexes.
;
_journal_issue 39
_journal_name_full 'Dalton transactions (Cambridge, England : 2003)'
_journal_page_first 14100
_journal_page_last 14114
_journal_paper_doi 10.1039/c3dt51614h
_journal_volume 42
_journal_year 2013
_chemical_formula_moiety 'C21 H13 Br N3 O3 Re'
_chemical_formula_sum 'C21 H13 Br N3 O3 Re'
_chemical_formula_weight 621.45
_chemical_name_systematic
;
?
;
_space_group_IT_number 15
_symmetry_cell_setting monoclinic
_symmetry_space_group_name_Hall '-C 2yc'
_symmetry_space_group_name_H-M 'C 1 2/c 1'
_atom_sites_solution_hydrogens geom
_atom_sites_solution_primary direct
_atom_sites_solution_secondary difmap
_audit_creation_date 2012-08-03T10:38:13-00:00
_audit_creation_method 'WinGX routine CIF_UPDATE'
_cell_angle_alpha 90
_cell_angle_beta 90.701(2)
_cell_angle_gamma 90
_cell_formula_units_Z 8
_cell_length_a 10.6245(2)
_cell_length_b 11.8726(2)
_cell_length_c 30.9574(4)
_cell_measurement_reflns_used 14319
_cell_measurement_temperature 100(2)
_cell_measurement_theta_max 37.6286
_cell_measurement_theta_min 2.8731
_cell_volume 3904.69(11)
_computing_cell_refinement
;
CrysAlisPro, Oxford Diffraction Ltd.,
Version 1.171.33.52 (release 06-11-2009 CrysAlis171 .NET)
(compiled Nov 6 2009,16:24:50)
;
_computing_data_collection
;
CrysAlisPro, Oxford Diffraction Ltd.,
Version 1.171.33.52 (release 06-11-2009 CrysAlis171 .NET)
(compiled Nov 6 2009,16:24:50)
;
_computing_data_reduction
;
CrysAlisPro, Oxford Diffraction Ltd.,
Version 1.171.33.52 (release 06-11-2009 CrysAlis171 .NET)
(compiled Nov 6 2009,16:24:50)
;
_computing_molecular_graphics 'OrtepII (Johnson, C. K. (1976)'
_computing_publication_material 'WinGX Farrugia, L. J. (1999)'
_computing_structure_refinement 'SHELXL-97 (Sheldrick, 2008)'
_diffrn_ambient_temperature 100(2)
_diffrn_detector_area_resol_mean 16.0009
_diffrn_measured_fraction_theta_full 0.999
_diffrn_measured_fraction_theta_max 0.999
_diffrn_measurement_device_type 'Oxford Diffraction Xcalibur diffractometer'
_diffrn_measurement_method '\w scans'
_diffrn_orient_matrix_UB_11 0.0534419
_diffrn_orient_matrix_UB_12 0.0345957
_diffrn_orient_matrix_UB_13 0.0037139
_diffrn_orient_matrix_UB_21 0.037954
_diffrn_orient_matrix_UB_22 -0.0390958
_diffrn_orient_matrix_UB_23 -0.011257
_diffrn_orient_matrix_UB_31 -0.0126877
_diffrn_orient_matrix_UB_32 0.0290097
_diffrn_orient_matrix_UB_33 -0.0196161
_diffrn_radiation_monochromator graphite
_diffrn_radiation_type MoK\a
_diffrn_radiation_wavelength 0.71073
_diffrn_reflns_av_R_equivalents 0.0546
_diffrn_reflns_av_unetI/netI 0.0315
_diffrn_reflns_limit_h_max 17
_diffrn_reflns_limit_h_min -17
_diffrn_reflns_limit_k_max 19
_diffrn_reflns_limit_k_min -19
_diffrn_reflns_limit_l_max 49
_diffrn_reflns_limit_l_min -49
_diffrn_reflns_number 56772
_diffrn_reflns_theta_full 35
_diffrn_reflns_theta_max 35
_diffrn_reflns_theta_min 2.88
_exptl_absorpt_coefficient_mu 8.299
_exptl_absorpt_correction_T_max 0.653
_exptl_absorpt_correction_T_min 0.169
_exptl_absorpt_correction_type analytical
_exptl_absorpt_process_details
;
CrysAlisPro, Agilent Technologies,
Analytical numeric absorption correction using a multifaceted crystal
model based on expressions derived by R.C. Clark & J.S.
(Clark, R. C. & Reid, J. S. (1995). Acta Cryst. A51, 887-897)
;
_exptl_crystal_colour yellow
_exptl_crystal_density_diffrn 2.114
_exptl_crystal_density_method 'not measured'
_exptl_crystal_description plate
_exptl_crystal_F_000 2352
_exptl_crystal_size_max 0.30
_exptl_crystal_size_mid 0.25
_exptl_crystal_size_min 0.06
_refine_diff_density_max 2.478
_refine_diff_density_min -1.996
_refine_diff_density_rms 0.181
_refine_ls_extinction_method none
_refine_ls_goodness_of_fit_ref 1.087
_refine_ls_hydrogen_treatment constr
_refine_ls_matrix_type full
_refine_ls_number_parameters 317
_refine_ls_number_reflns 8586
_refine_ls_number_restraints 90
_refine_ls_restrained_S_all 1.111
_refine_ls_R_factor_all 0.0453
_refine_ls_R_factor_gt 0.0375
_refine_ls_shift/su_max 0.049
_refine_ls_shift/su_mean 0.003
_refine_ls_structure_factor_coef Fsqd
_refine_ls_weighting_details 'calc w=1/[\s^2^(Fo^2^)+(0.0347P)^2^+19.8111P] where P=(Fo^2^+2Fc^2^)/3'
_refine_ls_weighting_scheme calc
_refine_ls_wR_factor_gt 0.085
_refine_ls_wR_factor_ref 0.0884
_reflns_number_gt 7515
_reflns_number_total 8586
_reflns_threshold_expression I>2\s(I)
_cod_data_source_file c3dt51614h.txt
_cod_data_source_block mxm67
_cod_original_sg_symbol_Hall '-c 2yc'
_cod_database_code 7021934

loop_
_symmetry_equiv_pos_as_xyz
'x, y, z'
'-x, y, -z+1/2'
'x+1/2, y+1/2, z'
'-x+1/2, y+1/2, -z+1/2'
'-x, -y, -z'
'x, -y, z-1/2'
'-x+1/2, -y+1/2, -z'
'x+1/2, -y+1/2, z-1/2'

loop_
_atom_site_label
_atom_site_type_symbol
_atom_site_fract_x
_atom_site_fract_y
_atom_site_fract_z
_atom_site_U_iso_or_equiv
_atom_site_adp_type
_atom_site_occupancy
_atom_site_symmetry_multiplicity
_atom_site_calc_flag
_atom_site_refinement_flags
_atom_site_disorder_assembly
_atom_site_disorder_group
Re1 Re 0.259469(14) 0.480122(11) 0.372469(4) 0.02343(4) Uani 1 1 d . A .
Br1 Br 0.47235(4) 0.38834(3) 0.398063(13) 0.03137(8) Uani 1 1 d . . .
C101 C 0.3060(4) 0.6307(3) 0.39261(12) 0.0274(6) Uani 1 1 d . . .
O101 O 0.3320(3) 0.7223(2) 0.40121(10) 0.0372(7) Uani 1 1 d . . .
C201 C 0.3308(4) 0.5256(3) 0.31878(12) 0.0315(8) Uani 1 1 d . . .
O201 O 0.3774(4) 0.5508(3) 0.28683(10) 0.0466(9) Uani 1 1 d . . .
C301 C 0.0854(5) 0.5423(4) 0.35504(12) 0.0342(8) Uani 1 1 d U . .
O301 O 0.0084(4) 0.5756(4) 0.34705(12) 0.0492(9) Uani 1 1 d U . .
N1 N 0.1990(4) 0.2557(3) 0.31507(11) 0.0355(8) Uani 1 1 d . . .
C2 C 0.2054(4) 0.3174(3) 0.35170(11) 0.0275(7) Uani 1 1 d . A .
N3 N 0.1574(3) 0.2473(3) 0.38238(10) 0.0291(6) Uani 1 1 d . . .
C4 C 0.1245(5) 0.1424(4) 0.36506(14) 0.0412(11) Uani 1 1 d . A .
H4 H 0.0917 0.0795 0.3802 0.049 Uiso 1 1 calc R . .
C5 C 0.1487(6) 0.1490(4) 0.32300(15) 0.0476(13) Uani 1 1 d . A .
H5 H 0.1344 0.0915 0.3022 0.057 Uiso 1 1 calc R . .
C11 C 0.2229(11) 0.3014(10) 0.2711(4) 0.030(2) Uani 0.639(9) 1 d PU A 1
C12 C 0.1639(7) 0.3887(8) 0.2563(2) 0.0411(16) Uani 0.639(9) 1 d PU A 1
H12 H 0.1056 0.4276 0.2739 0.049 Uiso 0.639(9) 1 calc PR A 1
C13 C 0.1866(8) 0.4251(9) 0.2144(3) 0.0486(19) Uani 0.639(9) 1 d PU A 1
H13 H 0.1421 0.4884 0.2033 0.058 Uiso 0.639(9) 1 calc PR A 1
C14 C 0.2698(10) 0.3725(9) 0.1895(3) 0.045(2) Uani 0.639(9) 1 d PU A 1
H14 H 0.2832 0.3978 0.1608 0.054 Uiso 0.639(9) 1 calc PR A 1
C15 C 0.3354(10) 0.2825(8) 0.2053(3) 0.052(2) Uani 0.639(9) 1 d PU A 1
H15 H 0.3954 0.246 0.1876 0.062 Uiso 0.639(9) 1 calc PR A 1
C16 C 0.3157(9) 0.2433(7) 0.2472(3) 0.0465(18) Uani 0.639(9) 1 d PU A 1
H16 H 0.3615 0.1816 0.259 0.056 Uiso 0.639(9) 1 calc PR A 1
C11' C 0.2413(14) 0.2823(14) 0.2742(6) 0.021(3) Uani 0.361(9) 1 d PDU A 2
C12' C 0.1415(15) 0.3067(16) 0.2439(5) 0.056(4) Uani 0.361(9) 1 d PDU A 2
H12' H 0.0563 0.3042 0.2528 0.068 Uiso 0.361(9) 1 calc PR A 2
C13' C 0.1713(15) 0.3340(18) 0.2013(6) 0.063(5) Uani 0.361(9) 1 d PDU A 2
H13' H 0.1066 0.3475 0.1805 0.076 Uiso 0.361(9) 1 calc PR A 2
C14' C 0.2972(10) 0.3412(10) 0.1901(4) 0.023(2) Uani 0.361(9) 1 d PDU A 2
H14' H 0.3188 0.3672 0.1621 0.027 Uiso 0.361(9) 1 calc PR A 2
C15' C 0.3891(13) 0.3119(14) 0.2183(4) 0.043(3) Uani 0.361(9) 1 d PDU A 2
H15' H 0.4737 0.3065 0.209 0.052 Uiso 0.361(9) 1 calc PR A 2
C16' C 0.3597(16) 0.2895(19) 0.2613(5) 0.062(4) Uani 0.361(9) 1 d PDU A 2
H16' H 0.426 0.2792 0.2818 0.074 Uiso 0.361(9) 1 calc PR A 2
N21 N 0.1836(3) 0.3916(3) 0.43191(9) 0.0236(5) Uani 1 1 d . . .
C22 C 0.1440(3) 0.2865(3) 0.42479(11) 0.0247(6) Uani 1 1 d . A .
C23 C 0.0892(4) 0.2153(3) 0.45594(12) 0.0282(7) Uani 1 1 d . . .
H23 H 0.0642 0.1407 0.4488 0.034 Uiso 1 1 calc R A .
C24 C 0.0735(4) 0.2569(3) 0.49647(11) 0.0280(7) Uani 1 1 d . A .
H24 H 0.0332 0.2128 0.5178 0.034 Uiso 1 1 calc R . .
C24A C 0.1174(3) 0.3666(3) 0.50659(11) 0.0248(6) Uani 1 1 d . . .
C25 C 0.1087(4) 0.4109(4) 0.54922(11) 0.0292(7) Uani 1 1 d . A .
H25 H 0.0685 0.3682 0.571 0.035 Uiso 1 1 calc R . .
C26 C 0.1580(4) 0.5145(4) 0.55902(12) 0.0317(7) Uani 1 1 d . . .
H26 H 0.1512 0.544 0.5874 0.038 Uiso 1 1 calc R A .
C27 C 0.2189(4) 0.5772(4) 0.52678(12) 0.0328(8) Uani 1 1 d . A .
H27 H 0.255 0.6482 0.5338 0.039 Uiso 1 1 calc R . .
C28 C 0.2267(4) 0.5371(3) 0.48527(12) 0.0307(7) Uani 1 1 d . . .
H28 H 0.2672 0.5811 0.4639 0.037 Uiso 1 1 calc R A .
C28A C 0.1756(3) 0.4316(3) 0.47397(10) 0.0232(6) Uani 1 1 d . A .

loop_
_atom_site_aniso_label
_atom_site_aniso_U_11
_atom_site_aniso_U_22
_atom_site_aniso_U_33
_atom_site_aniso_U_23
_atom_site_aniso_U_13
_atom_site_aniso_U_12
Re1 0.03220(7) 0.02280(6) 0.01535(6) -0.00162(4) 0.00260(4) -0.00932(5)
Br1 0.03597(19) 0.02845(16) 0.02980(17) 0.00364(13) 0.00441(14) -0.00686(14)
C101 0.0371(18) 0.0240(14) 0.0211(14) 0.0006(11) 0.0011(12) -0.0057(13)
O101 0.058(2) 0.0242(12) 0.0294(14) -0.0039(10) 0.0006(13) -0.0084(12)
C201 0.047(2) 0.0263(16) 0.0211(14) -0.0019(12) 0.0061(14) -0.0095(15)
O201 0.074(3) 0.0416(17) 0.0245(14) -0.0009(12) 0.0172(15) -0.0197(17)
C301 0.058(2) 0.0292(15) 0.0156(12) -0.0018(11) 0.0113(14) -0.0013(15)
O301 0.0547(19) 0.0573(19) 0.0357(15) -0.0069(14) 0.0075(14) -0.0134(16)
N1 0.053(2) 0.0330(16) 0.0211(13) -0.0099(12) 0.0106(13) -0.0234(15)
C2 0.0368(18) 0.0290(15) 0.0168(13) -0.0034(11) 0.0068(12) -0.0127(14)
N3 0.0408(17) 0.0275(14) 0.0193(12) -0.0040(10) 0.0075(11) -0.0155(12)
C4 0.062(3) 0.0327(19) 0.0291(18) -0.0089(15) 0.0123(18) -0.027(2)
C5 0.077(4) 0.037(2) 0.0291(19) -0.0145(17) 0.017(2) -0.034(2)
C11 0.039(3) 0.030(4) 0.022(3) -0.003(3) 0.005(2) -0.007(3)
C12 0.037(3) 0.061(3) 0.026(2) 0.004(2) 0.001(2) -0.006(2)
C13 0.045(3) 0.066(4) 0.035(3) 0.008(3) -0.003(2) -0.006(3)
C14 0.050(4) 0.053(4) 0.032(3) -0.001(3) 0.002(3) -0.005(3)
C15 0.064(4) 0.053(3) 0.040(3) -0.007(3) 0.016(3) -0.011(3)
C16 0.062(4) 0.038(3) 0.039(3) -0.007(2) 0.017(3) -0.006(3)
C11' 0.028(4) 0.016(4) 0.018(4) -0.002(3) 0.001(3) -0.004(3)
C12' 0.052(5) 0.060(5) 0.057(5) 0.009(4) 0.012(4) 0.010(4)
C13' 0.061(6) 0.068(6) 0.060(6) 0.010(4) 0.002(4) 0.006(4)
C14' 0.027(3) 0.023(3) 0.018(3) -0.002(3) 0.007(3) 0.005(3)
C15' 0.038(4) 0.054(4) 0.037(4) 0.006(3) 0.002(3) -0.008(3)
C16' 0.058(5) 0.069(6) 0.057(5) 0.005(4) -0.003(4) -0.011(4)
N21 0.0285(13) 0.0261(13) 0.0164(11) -0.0025(9) 0.0039(10) -0.0081(10)
C22 0.0284(15) 0.0278(15) 0.0179(13) -0.0008(11) 0.0022(11) -0.0086(12)
C23 0.0342(17) 0.0291(16) 0.0214(14) 0.0020(12) 0.0048(12) -0.0101(13)
C24 0.0305(16) 0.0334(17) 0.0202(14) 0.0034(12) 0.0052(12) -0.0082(13)
C24A 0.0251(14) 0.0325(16) 0.0167(12) 0.0010(11) 0.0025(11) -0.0021(12)
C25 0.0312(17) 0.0384(19) 0.0181(13) 0.0004(13) 0.0056(12) -0.0011(14)
C26 0.0388(19) 0.0384(19) 0.0179(13) -0.0042(13) 0.0034(13) 0.0003(16)
C27 0.041(2) 0.0358(19) 0.0215(15) -0.0062(13) 0.0023(14) -0.0065(16)
C28 0.042(2) 0.0330(18) 0.0176(13) -0.0036(12) 0.0031(13) -0.0101(15)
C28A 0.0258(14) 0.0275(15) 0.0162(12) -0.0002(11) 0.0016(10) -0.0036(12)

loop_
_atom_type_symbol
_atom_type_description
_atom_type_scat_dispersion_real
_atom_type_scat_dispersion_imag
_atom_type_scat_source
C C 0.0033 0.0016 'International Tables Vol C Tables 4.2.6.8 and 6.1.1.4'
H H 0 0 'International Tables Vol C Tables 4.2.6.8 and 6.1.1.4'
N N 0.0061 0.0033 'International Tables Vol C Tables 4.2.6.8 and 6.1.1.4'
O O 0.0106 0.006 'International Tables Vol C Tables 4.2.6.8 and 6.1.1.4'
Br Br -0.2901 2.4595 'International Tables Vol C Tables 4.2.6.8 and 6.1.1.4'
Re Re -1.0185 7.231 'International Tables Vol C Tables 4.2.6.8 and 6.1.1.4'

loop_
_exptl_crystal_face_index_h
_exptl_crystal_face_index_k
_exptl_crystal_face_index_l
_exptl_crystal_face_perp_dist
-1 -1 -2 0.1068
1 1 2 0.1138
-1 1 -2 0.1086
1 -1 2 0.1104
0 0 -1 0.0277
0 0 1 0.0277
-1 -1 6 0.0811
1 1 -5 0.0774

loop_
_geom_angle_atom_site_label_1
_geom_angle_atom_site_label_2
_geom_angle_atom_site_label_3
_geom_angle
C201 Re1 C101 85.28(15)
C201 Re1 C301 92.03(18)
C101 Re1 C301 88.77(17)
C201 Re1 C2 95.91(14)
C101 Re1 C2 178.61(15)
C301 Re1 C2 90.46(17)
C201 Re1 N21 168.85(14)
C101 Re1 N21 104.79(13)
C301 Re1 N21 92.97(13)
C2 Re1 N21 74.10(11)
C201 Re1 Br1 91.74(14)
C101 Re1 Br1 94.00(12)
C301 Re1 Br1 175.50(11)
C2 Re1 Br1 86.70(12)
N21 Re1 Br1 82.90(8)
O101 C101 Re1 174.6(3)
O201 C201 Re1 177.6(5)
O301 C301 Re1 176.1(5)
C2 N1 C11' 129.1(8)
C2 N1 C5 111.0(3)
C11' N1 C5 119.7(8)
C2 N1 C11 124.2(5)
C5 N1 C11 124.1(5)
N1 C2 N3 103.8(3)
N1 C2 Re1 139.6(3)
N3 C2 Re1 116.6(2)
C2 N3 C4 111.7(3)
C2 N3 C22 119.5(3)
C4 N3 C22 128.8(3)
C5 C4 N3 105.8(4)
C5 C4 H4 127.1
N3 C4 H4 127.1
C4 C5 N1 107.6(3)
C4 C5 H5 126.2
N1 C5 H5 126.2
C12 C11 C16 122.8(10)
C12 C11 N1 121.9(9)
C16 C11 N1 115.2(9)
C11 C12 C13 119.4(9)
C11 C12 H12 120.3
C13 C12 H12 120.3
C14 C13 C12 121.1(9)
C14 C13 H13 119.4
C12 C13 H13 119.4
C13 C14 C15 119.9(9)
C13 C14 H14 120
C15 C14 H14 120.1
C14 C15 C16 120.8(9)
C14 C15 H15 119.6
C16 C15 H15 119.6
C15 C16 C11 115.9(9)
C15 C16 H16 122.1
C11 C16 H16 122.1
C16' C11' N1 127.5(14)
C16' C11' C12' 119.0(17)
N1 C11' C12' 113.4(12)
C13' C12' C11' 119.3(15)
C13' C12' H12' 120.3
C11' C12' H12' 120.3
C14' C13' C12' 118.7(15)
C14' C13' H13' 120.7
C12' C13' H13' 120.7
C15' C14' C13' 121.0(13)
C15' C14' H14' 119.5
C13' C14' H14' 119.5
C14' C15' C16' 119.9(13)
C14' C15' H15' 120.1
C16' C15' H15' 120.1
C11' C16' C15' 121.5(17)
C11' C16' H16' 119.3
C15' C16' H16' 119.2
C22 N21 C28A 116.8(3)
C22 N21 Re1 114.4(2)
C28A N21 Re1 128.8(2)
N21 C22 N3 115.5(3)
N21 C22 C23 125.3(3)
N3 C22 C23 119.2(3)
C24 C23 C22 117.9(3)
C24 C23 H23 121
C22 C23 H23 121
C23 C24 C24A 119.6(3)
C23 C24 H24 120.2
C24A C24 H24 120.2
C24 C24A C28A 119.2(3)
C24 C24A C25 121.3(3)
C28A C24A C25 119.5(3)
C26 C25 C24A 120.5(3)
C26 C25 H25 119.7
C24A C25 H25 119.7
C25 C26 C27 119.7(3)
C25 C26 H26 120.2
C27 C26 H26 120.2
C28 C27 C26 120.9(4)
C28 C27 H27 119.6
C26 C27 H27 119.6
C27 C28 C28A 120.9(4)
C27 C28 H28 119.6
C28A C28 H28 119.6
N21 C28A C28 120.6(3)
N21 C28A C24A 120.9(3)
C28 C28A C24A 118.5(3)

loop_
_geom_bond_atom_site_label_1
_geom_bond_atom_site_label_2
_geom_bond_distance
Re1 C201 1.913(4)
Re1 C101 1.955(4)
Re1 C301 2.058(5)
Re1 C2 2.114(4)
Re1 N21 2.275(3)
Re1 Br1 2.6243(5)
C101 O101 1.153(5)
C201 O201 1.151(5)
C301 O301 0.939(6)
N1 C2 1.351(4)
N1 C11' 1.383(18)
N1 C5 1.398(5)
N1 C11 1.488(12)
C2 N3 1.366(4)
N3 C4 1.398(5)
N3 C22 1.402(4)
C4 C5 1.333(6)
C4 H4 0.95
C5 H5 0.95
C11 C12 1.292(14)
C11 C16 1.419(14)
C12 C13 1.394(10)
C12 H12 0.95
C13 C14 1.335(14)
C13 H13 0.95
C14 C15 1.364(15)
C14 H14 0.95
C15 C16 1.398(12)
C15 H15 0.95
C16 H16 0.95
C11' C16' 1.327(16)
C11' C12' 1.436(16)
C12' C13' 1.398(16)
C12' H12' 0.95
C13' C14' 1.389(15)
C13' H13' 0.95
C14' C15' 1.348(14)
C14' H14' 0.95
C15' C16' 1.398(15)
C15' H15' 0.95
C16' H16' 0.95
N21 C22 1.334(4)
N21 C28A 1.390(4)
C22 C23 1.413(5)
C23 C24 1.361(5)
C23 H23 0.95
C24 C24A 1.417(5)
C24 H24 0.95
C24A C28A 1.419(5)
C24A C25 1.424(5)
C25 C26 1.370(6)
C25 H25 0.95
C26 C27 1.409(6)
C26 H26 0.95
C27 C28 1.374(5)
C27 H27 0.95
C28 C28A 1.407(5)
C28 H28 0.95
